data_4032560
loop_
_publ_author_name
'Sahu, Raghaba'
'Singh, Vishwakarma'

_publ_section_title
;
 Cycloaddition of Spiroepoxycyclohexa-2,4-dienones, Radical Cyclization
 and 1,3-Acyl Shift in Excited State: Aromatics to Sterpuren-4-one.
;
_journal_issue 12
_journal_name_full 'The Journal of organic chemistry'
_journal_page_first 6268
_journal_page_last 6278
_journal_paper_doi 10.1021/acs.joc.7b00867
_journal_volume 82
_journal_year 2017
_chemical_formula_moiety 'C20 H24 N4 O4'
_chemical_formula_sum 'C20 H24 N4 O4'
_chemical_formula_weight 384.43
_space_group_crystal_system monoclinic
_space_group_IT_number 14
_space_group_name_Hall '-P 2ybc'
_space_group_name_H-M_alt 'P 1 21/c 1'
_symmetry_space_group_name_Hall '-P 2ybc'
_symmetry_space_group_name_H-M 'P 1 21/c 1'
_atom_sites_solution_hydrogens geom
_audit_creation_date 2017-01-12
_audit_creation_method
;
Olex2 1.2-alpha
(compiled 2015.10.28 svn.r3245 for OlexSys, GUI svn.r5128)
;
_cell_angle_alpha 90
_cell_angle_beta 117.18(3)
_cell_angle_gamma 90
_cell_formula_units_Z 4
_cell_length_a 17.300(4)
_cell_length_b 7.8692(10)
_cell_length_c 16.258(3)
_cell_measurement_reflns_used 1906
_cell_measurement_temperature 150
_cell_measurement_theta_max 29.4990
_cell_measurement_theta_min 2.6470
_cell_volume 1968.9(8)
_computing_cell_refinement 'CrysAlisPro 1.171.38.43 (Rigaku OD, 2015)'
_computing_data_collection 'CrysAlisPro 1.171.38.43 (Rigaku OD, 2015)'
_computing_data_reduction 'CrysAlisPro 1.171.38.43 (Rigaku OD, 2015)'
_computing_molecular_graphics 'Olex2 (Dolomanov et al., 2009)'
_computing_publication_material 'Olex2 (Dolomanov et al., 2009)'
_computing_structure_refinement 'ShelXL (Sheldrick, 2015)'
_computing_structure_solution 'ShelXT (Sheldrick, 2015)'
_diffrn_ambient_temperature 150.0
_diffrn_detector 'CCD plate'
_diffrn_measured_fraction_theta_full 0.998
_diffrn_measured_fraction_theta_max 0.998
_diffrn_measurement_details
;
List of Runs (angles in degrees, time in seconds):

  # Type    Start    End  Width  t~exp~   \w     \q     \k     \f   Frames
--------------------------------------------------------------------------
  1  \w   -110.00  44.00   0.50   16.00    --  -20.00   0.00-108.00  308
  2  \w    -44.00  14.50   0.50   16.00    --  -20.00 -72.00-180.00  117
;
_diffrn_measurement_device 'abstract diffractometer'
_diffrn_measurement_device_type 'dtrek-CrysAlisPro-abstract goniometer imported rigaku-d*trek images'
_diffrn_measurement_method '\w scans'
_diffrn_orient_matrix_type 'CrysAlisPro convention (1999,Acta A55,543-557)'
_diffrn_orient_matrix_UB_11 -0.0025721000
_diffrn_orient_matrix_UB_12 -0.0785147000
_diffrn_orient_matrix_UB_13 0.0200946000
_diffrn_orient_matrix_UB_21 -0.0458120000
_diffrn_orient_matrix_UB_22 0.0003091000
_diffrn_orient_matrix_UB_23 -0.0269438000
_diffrn_orient_matrix_UB_31 0.0042158000
_diffrn_orient_matrix_UB_32 -0.0443155000
_diffrn_orient_matrix_UB_33 -0.0357103000
_diffrn_radiation_monochromator graphite
_diffrn_radiation_probe x-ray
_diffrn_radiation_type MoK\a
_diffrn_radiation_wavelength 0.71073
_diffrn_reflns_av_R_equivalents 0.0875
_diffrn_reflns_av_unetI/netI 0.1460
_diffrn_reflns_Laue_measured_fraction_full 0.998
_diffrn_reflns_Laue_measured_fraction_max 0.998
_diffrn_reflns_limit_h_max 19
_diffrn_reflns_limit_h_min -20
_diffrn_reflns_limit_k_max 9
_diffrn_reflns_limit_k_min -5
_diffrn_reflns_limit_l_max 19
_diffrn_reflns_limit_l_min -18
_diffrn_reflns_number 7627
_diffrn_reflns_point_group_measured_fraction_full 0.998
_diffrn_reflns_point_group_measured_fraction_max 0.998
_diffrn_reflns_theta_full 24.998
_diffrn_reflns_theta_max 24.998
_diffrn_reflns_theta_min 2.506
_diffrn_source 'fine-focus sealed X-ray tube'
_diffrn_source_type 'Enhance (Mo) X-ray Source'
_exptl_absorpt_coefficient_mu 0.092
_exptl_absorpt_correction_T_max 1.00000
_exptl_absorpt_correction_T_min 0.32528
_exptl_absorpt_correction_type multi-scan
_exptl_absorpt_process_details
;
CrysAlisPro 1.171.38.43 (Rigaku Oxford Diffraction, 2015)
Empirical absorption correction using spherical harmonics,
 implemented in SCALE3 ABSPACK scaling algorithm.
;
_exptl_crystal_colour 'yellowish orange'
_exptl_crystal_colour_modifier yellowish
_exptl_crystal_colour_primary orange
_exptl_crystal_density_diffrn 1.297
_exptl_crystal_description plate
_exptl_crystal_F_000 816
_exptl_crystal_size_max 0.115
_exptl_crystal_size_mid 0.102
_exptl_crystal_size_min 0.021
_refine_diff_density_max 0.575
_refine_diff_density_min -0.568
_refine_diff_density_rms 0.207
_refine_ls_extinction_method none
_refine_ls_goodness_of_fit_ref 1.079
_refine_ls_hydrogen_treatment constr
_refine_ls_matrix_type full
_refine_ls_number_parameters 256
_refine_ls_number_reflns 3466
_refine_ls_number_restraints 0
_refine_ls_restrained_S_all 1.079
_refine_ls_R_factor_all 0.1646
_refine_ls_R_factor_gt 0.0743
_refine_ls_shift/su_max 0.000
_refine_ls_shift/su_mean 0.000
_refine_ls_structure_factor_coef Fsqd
_refine_ls_weighting_details 'w=1/[\s^2^(Fo^2^)+(0.1019P)^2^] where P=(Fo^2^+2Fc^2^)/3'
_refine_ls_weighting_scheme calc
_refine_ls_wR_factor_gt 0.1715
_refine_ls_wR_factor_ref 0.2590
_reflns_Friedel_coverage 0.000
_reflns_number_gt 1822
_reflns_number_total 3466
_reflns_threshold_expression 'I > 2\s(I)'
_cod_data_source_file jo7b00867_si_003.cif
_cod_data_source_block vks-rs-2-4-dnp_mo
_cod_depositor_comments 'Adding full bibliography for 4032560.cif.'
_cod_original_cell_volume 1969.0(8)
_cod_database_code 4032560
_chemical_oxdiff_formula C20H24N4O4
_shelx_space_group_comment
;
The symmetry employed for this shelxl refinement is uniquely defined
by the following loop, which should always be used as a source of
symmetry information in preference to the above space-group names.
They are only intended as comments.
;
_reflns_odcompleteness_completeness 87.22
_reflns_odcompleteness_iscentric 1
_reflns_odcompleteness_theta 31.09
_olex2_refinement_description
;
1. Fixed Uiso
 At 1.2 times of:
  All C(H) groups, All C(H,H) groups, All N(H) groups
 At 1.5 times of:
  All C(H,H,H) groups
2.a Ternary CH refined with riding coordinates:
 C14(H14), C16(H16)
2.b Secondary CH2 refined with riding coordinates:
 C13(H13A,H13B), C8(H8A,H8B), C15(H15A,H15B), C17(H17A,H17B)
2.c Aromatic/amide H refined with riding coordinates:
 N3(H3), C5(H5), C4(H4), C2(H2), C10(H10)
2.d Idealised Me refined as rotating group:
 C20(H20A,H20B,H20C), C19(H19A,H19B,H19C), C18(H18A,H18B,H18C)
;
_shelx_shelxl_version_number 2014/7
_olex2_submission_special_instructions 'No special instructions were received'
_oxdiff_exptl_absorpt_empirical_details
;
Empirical correction (ABSPACK) includes:
- Absorption correction using spherical harmonics
- Frame scaling
;
_oxdiff_exptl_absorpt_empirical_full_max 1.965
_oxdiff_exptl_absorpt_empirical_full_min 0.657

loop_
_space_group_symop_operation_xyz
'x, y, z'
'-x, y+1/2, -z+1/2'
'-x, -y, -z'
'x, -y-1/2, z-1/2'

loop_
_atom_site_label
_atom_site_type_symbol
_atom_site_fract_x
_atom_site_fract_y
_atom_site_fract_z
_atom_site_U_iso_or_equiv
_atom_site_adp_type
_atom_site_occupancy
_atom_site_site_symmetry_order
_atom_site_calc_flag
_atom_site_refinement_flags_posn
O4 O 0.4961(2) 0.3114(5) 0.3543(2) 0.0447(10) Uani 1 1 d .
O3 O 0.3740(2) 0.1749(5) 0.3003(2) 0.0458(10) Uani 1 1 d .
O1 O 0.2722(2) -0.0891(4) 0.4922(3) 0.0469(10) Uani 1 1 d .
N4 N 0.6577(3) 0.4210(5) 0.6108(2) 0.0288(10) Uani 1 1 d .
N2 N 0.4392(3) 0.2310(5) 0.3655(2) 0.0338(10) Uani 1 1 d .
N3 N 0.5860(2) 0.3638(5) 0.5310(2) 0.0281(10) Uani 1 1 d .
H3 H 0.5822 0.3874 0.4764 0.034 Uiso 1 1 calc R
O2 O 0.3393(3) -0.0542(5) 0.6408(3) 0.0644(13) Uani 1 1 d .
N1 N 0.3311(3) -0.0297(5) 0.5628(3) 0.0405(11) Uani 1 1 d .
C3 C 0.3960(3) 0.0752(6) 0.5538(3) 0.0296(11) Uani 1 1 d .
C7 C 0.7197(3) 0.4845(5) 0.5975(3) 0.0237(10) Uani 1 1 d .
C5 C 0.5263(3) 0.2433(6) 0.6247(3) 0.0296(11) Uani 1 1 d .
H5 H 0.5721 0.2915 0.6784 0.035 Uiso 1 1 calc R
C4 C 0.4640(3) 0.1454(6) 0.6329(3) 0.0328(12) Uani 1 1 d .
H4 H 0.4673 0.1257 0.6921 0.039 Uiso 1 1 calc R
C6 C 0.5224(3) 0.2726(5) 0.5369(3) 0.0250(10) Uani 1 1 d .
C1 C 0.4501(3) 0.2053(6) 0.4589(3) 0.0244(11) Uani 1 1 d .
C2 C 0.3882(3) 0.1051(6) 0.4677(3) 0.0289(11) Uani 1 1 d .
H2 H 0.3411 0.0581 0.4146 0.035 Uiso 1 1 calc R
C13 C 0.8825(3) 0.4401(6) 0.5870(3) 0.0335(12) Uani 1 1 d .
H13A H 0.8745 0.3303 0.5544 0.040 Uiso 1 1 calc R
H13B H 0.9414 0.4834 0.6027 0.040 Uiso 1 1 calc R
C10 C 0.8272(3) 0.7325(6) 0.5785(3) 0.0276(11) Uani 1 1 d .
H10 H 0.8390 0.8377 0.5578 0.033 Uiso 1 1 calc R
C20 C 0.8140(3) 0.5957(7) 0.4309(3) 0.0399(14) Uani 1 1 d .
H20A H 0.8711 0.6386 0.4419 0.060 Uiso 1 1 calc GR
H20B H 0.7691 0.6780 0.3935 0.060 Uiso 1 1 calc GR
H20C H 0.8027 0.4871 0.3979 0.060 Uiso 1 1 calc GR
C12 C 0.8032(3) 0.5393(6) 0.6788(3) 0.0260(11) Uani 1 1 d .
C11 C 0.8226(3) 0.7188(6) 0.6576(3) 0.0274(11) Uani 1 1 d .
C8 C 0.7222(3) 0.5004(6) 0.5061(3) 0.0279(11) Uani 1 1 d .
H8A H 0.6759 0.5787 0.4648 0.033 Uiso 1 1 calc R
H8B H 0.7120 0.3880 0.4756 0.033 Uiso 1 1 calc R
C9 C 0.8126(3) 0.5700(6) 0.5235(3) 0.0270(11) Uani 1 1 d .
C19 C 0.8365(3) 0.8653(6) 0.7221(3) 0.0371(13) Uani 1 1 d .
H19A H 0.8870 0.8423 0.7816 0.056 Uiso 1 1 calc GR
H19B H 0.7848 0.8799 0.7315 0.056 Uiso 1 1 calc GR
H19C H 0.8466 0.9692 0.6952 0.056 Uiso 1 1 calc GR
C15 C 0.8136(3) 0.5062(7) 0.7761(3) 0.0350(12) Uani 1 1 d .
H15A H 0.7809 0.4034 0.7767 0.042 Uiso 1 1 calc R
H15B H 0.7919 0.6042 0.7978 0.042 Uiso 1 1 calc R
C17 C 0.9513(3) 0.4515(7) 0.7699(3) 0.0397(13) Uani 1 1 d .
H17A H 0.9830 0.5538 0.7665 0.048 Uiso 1 1 calc R
H17B H 0.9919 0.3540 0.7902 0.048 Uiso 1 1 calc R
C14 C 0.8731(3) 0.4149(6) 0.6757(3) 0.0297(12) Uani 1 1 d .
H14 H 0.8535 0.2956 0.6763 0.036 Uiso 1 1 calc R
C16 C 0.9119(3) 0.4809(7) 0.8378(3) 0.0353(12) Uani 1 1 d .
H16 H 0.9363 0.5891 0.8723 0.042 Uiso 1 1 calc R
C18 C 0.9306(4) 0.3426(8) 0.9063(3) 0.0629(19) Uani 1 1 d .
H18A H 0.8978 0.3622 0.9411 0.094 Uiso 1 1 calc GR
H18B H 0.9929 0.3409 0.9490 0.094 Uiso 1 1 calc GR
H18C H 0.9134 0.2333 0.8740 0.094 Uiso 1 1 calc GR

loop_
_atom_site_aniso_label
_atom_site_aniso_U_11
_atom_site_aniso_U_22
_atom_site_aniso_U_33
_atom_site_aniso_U_23
_atom_site_aniso_U_13
_atom_site_aniso_U_12
O4 0.048(2) 0.057(3) 0.0295(18) 0.0000(17) 0.0177(18) -0.017(2)
O3 0.038(2) 0.059(3) 0.0300(19) -0.0040(17) 0.0062(18) -0.0099(19)
O1 0.039(2) 0.031(2) 0.067(3) 0.0006(19) 0.020(2) -0.0054(18)
N4 0.030(2) 0.029(2) 0.027(2) -0.0028(18) 0.0133(19) -0.0004(18)
N2 0.037(3) 0.033(3) 0.028(2) -0.0022(19) 0.012(2) 0.004(2)
N3 0.029(2) 0.030(2) 0.0213(19) -0.0013(16) 0.0079(18) -0.0019(18)
O2 0.073(3) 0.075(3) 0.067(3) -0.006(2) 0.050(3) -0.026(2)
N1 0.049(3) 0.030(3) 0.055(3) 0.004(2) 0.034(3) 0.005(2)
C3 0.037(3) 0.019(3) 0.041(3) 0.001(2) 0.024(2) 0.004(2)
C7 0.030(3) 0.017(2) 0.026(2) 0.0021(19) 0.014(2) 0.002(2)
C5 0.026(3) 0.036(3) 0.023(2) -0.003(2) 0.009(2) 0.006(2)
C4 0.043(3) 0.030(3) 0.036(3) 0.000(2) 0.027(3) 0.006(2)
C6 0.027(3) 0.020(2) 0.028(2) -0.004(2) 0.012(2) 0.000(2)
C1 0.027(3) 0.022(3) 0.023(2) 0.000(2) 0.011(2) 0.007(2)
C2 0.027(3) 0.022(3) 0.037(3) 0.000(2) 0.015(2) 0.001(2)
C13 0.033(3) 0.038(3) 0.030(3) 0.004(2) 0.014(2) 0.008(2)
C10 0.029(3) 0.025(3) 0.032(2) -0.001(2) 0.017(2) -0.001(2)
C20 0.052(4) 0.047(4) 0.027(3) -0.002(2) 0.024(3) -0.009(3)
C12 0.027(3) 0.030(3) 0.022(2) -0.001(2) 0.012(2) 0.001(2)
C11 0.025(3) 0.029(3) 0.029(2) -0.003(2) 0.013(2) -0.003(2)
C8 0.032(3) 0.028(3) 0.022(2) -0.001(2) 0.011(2) -0.001(2)
C9 0.026(3) 0.032(3) 0.023(2) 0.001(2) 0.012(2) 0.002(2)
C19 0.045(3) 0.031(3) 0.035(3) -0.007(2) 0.018(3) 0.001(2)
C15 0.038(3) 0.042(3) 0.027(3) 0.000(2) 0.016(2) -0.006(2)
C17 0.040(3) 0.044(3) 0.034(3) 0.008(2) 0.016(3) 0.008(3)
C14 0.033(3) 0.027(3) 0.029(2) 0.007(2) 0.014(2) 0.007(2)
C16 0.031(3) 0.046(3) 0.026(2) 0.004(2) 0.011(2) 0.003(2)
C18 0.064(5) 0.078(5) 0.044(3) 0.032(3) 0.022(3) 0.006(4)

loop_
_atom_type_symbol
_atom_type_description
_atom_type_scat_dispersion_real
_atom_type_scat_dispersion_imag
_atom_type_scat_source
C C 0.0033 0.0016 'International Tables Vol C Tables 4.2.6.8 and 6.1.1.4'
H H 0.0000 0.0000 'International Tables Vol C Tables 4.2.6.8 and 6.1.1.4'
N N 0.0061 0.0033 'International Tables Vol C Tables 4.2.6.8 and 6.1.1.4'
O O 0.0106 0.0060 'International Tables Vol C Tables 4.2.6.8 and 6.1.1.4'

loop_
_geom_angle_atom_site_label_1
_geom_angle_atom_site_label_2
_geom_angle_atom_site_label_3
_geom_angle
C7 N4 N3 115.0(3)
O4 N2 C1 119.1(4)
O3 N2 O4 122.1(4)
O3 N2 C1 118.9(4)
N4 N3 H3 119.6
C6 N3 N4 120.8(3)
C6 N3 H3 119.6
O1 N1 C3 118.1(4)
O2 N1 O1 124.3(4)
O2 N1 C3 117.7(5)
C4 C3 N1 119.6(4)
C2 C3 N1 118.8(4)
C2 C3 C4 121.5(4)
N4 C7 C12 120.1(4)
N4 C7 C8 126.7(4)
C12 C7 C8 113.1(4)
C4 C5 H5 119.7
C4 C5 C6 120.6(4)
C6 C5 H5 119.7
C3 C4 H4 120.1
C5 C4 C3 119.8(4)
C5 C4 H4 120.1
N3 C6 C5 119.4(4)
N3 C6 C1 123.4(4)
C1 C6 C5 117.2(4)
C6 C1 N2 121.5(4)
C2 C1 N2 116.6(4)
C2 C1 C6 121.8(4)
C3 C2 C1 119.0(4)
C3 C2 H2 120.5
C1 C2 H2 120.5
H13A C13 H13B 108.3
C9 C13 H13A 109.9
C9 C13 H13B 109.9
C14 C13 H13A 109.9
C14 C13 H13B 109.9
C14 C13 C9 108.9(3)
C11 C10 H10 122.1
C11 C10 C9 115.8(4)
C9 C10 H10 122.1
H20A C20 H20B 109.5
H20A C20 H20C 109.5
H20B C20 H20C 109.5
C9 C20 H20A 109.5
C9 C20 H20B 109.5
C9 C20 H20C 109.5
C7 C12 C11 106.7(3)
C7 C12 C15 118.0(4)
C7 C12 C14 103.7(3)
C11 C12 C15 117.2(4)
C11 C12 C14 108.4(3)
C15 C12 C14 101.4(4)
C10 C11 C12 114.2(4)
C10 C11 C19 123.5(4)
C19 C11 C12 122.2(3)
C7 C8 H8A 109.9
C7 C8 H8B 109.9
C7 C8 C9 109.1(4)
H8A C8 H8B 108.3
C9 C8 H8A 109.9
C9 C8 H8B 109.9
C10 C9 C13 107.0(4)
C10 C9 C20 113.3(4)
C10 C9 C8 106.7(3)
C20 C9 C13 112.4(4)
C20 C9 C8 109.5(4)
C8 C9 C13 107.5(4)
C11 C19 H19A 109.5
C11 C19 H19B 109.5
C11 C19 H19C 109.5
H19A C19 H19B 109.5
H19A C19 H19C 109.5
H19B C19 H19C 109.5
C12 C15 H15A 110.6
C12 C15 H15B 110.6
C12 C15 C16 105.6(3)
H15A C15 H15B 108.8
C16 C15 H15A 110.6
C16 C15 H15B 110.6
H17A C17 H17B 108.8
C14 C17 H17A 110.7
C14 C17 H17B 110.7
C14 C17 C16 105.3(4)
C16 C17 H17A 110.7
C16 C17 H17B 110.7
C13 C14 C12 111.2(3)
C13 C14 C17 119.3(4)
C13 C14 H14 108.3
C12 C14 H14 108.3
C17 C14 C12 101.0(3)
C17 C14 H14 108.3
C15 C16 C17 105.5(3)
C15 C16 H16 108.2
C17 C16 H16 108.2
C18 C16 C15 112.4(4)
C18 C16 C17 114.0(4)
C18 C16 H16 108.2
C16 C18 H18A 109.5
C16 C18 H18B 109.5
C16 C18 H18C 109.5
H18A C18 H18B 109.5
H18A C18 H18C 109.5
H18B C18 H18C 109.5

loop_
_geom_bond_atom_site_label_1
_geom_bond_atom_site_label_2
_geom_bond_distance
O4 N2 1.251(5)
O3 N2 1.224(5)
O1 N1 1.228(5)
N4 N3 1.398(5)
N4 C7 1.288(5)
N2 C1 1.455(5)
N3 H3 0.8800
N3 C6 1.352(5)
O2 N1 1.225(5)
N1 C3 1.455(6)
C3 C4 1.401(6)
C3 C2 1.363(6)
C7 C12 1.509(6)
C7 C8 1.511(5)
C5 H5 0.9500
C5 C4 1.379(6)
C5 C6 1.418(6)
C4 H4 0.9500
C6 C1 1.416(6)
C1 C2 1.390(6)
C2 H2 0.9500
C13 H13A 0.9900
C13 H13B 0.9900
C13 C9 1.560(6)
C13 C14 1.536(5)
C10 H10 0.9500
C10 C11 1.328(5)
C10 C9 1.514(6)
C20 H20A 0.9800
C20 H20B 0.9800
C20 H20C 0.9800
C20 C9 1.531(5)
C12 C11 1.527(6)
C12 C15 1.530(5)
C12 C14 1.575(6)
C11 C19 1.502(6)
C8 H8A 0.9900
C8 H8B 0.9900
C8 C9 1.556(6)
C19 H19A 0.9800
C19 H19B 0.9800
C19 H19C 0.9800
C15 H15A 0.9900
C15 H15B 0.9900
C15 C16 1.543(6)
C17 H17A 0.9900
C17 H17B 0.9900
C17 C14 1.539(6)
C17 C16 1.557(6)
C14 H14 1.0000
C16 H16 1.0000
C16 C18 1.483(7)
C18 H18A 0.9800
C18 H18B 0.9800
C18 H18C 0.9800

loop_
_geom_torsion_atom_site_label_1
_geom_torsion_atom_site_label_2
_geom_torsion_atom_site_label_3
_geom_torsion_atom_site_label_4
_geom_torsion
O4 N2 C1 C6 1.6(6)
O4 N2 C1 C2 -175.6(4)
O3 N2 C1 C6 -177.6(4)
O3 N2 C1 C2 5.2(6)
O1 N1 C3 C4 179.9(4)
O1 N1 C3 C2 0.9(6)
N4 N3 C6 C5 3.6(6)
N4 N3 C6 C1 -177.3(4)
N4 C7 C12 C11 -130.6(4)
N4 C7 C12 C15 3.9(6)
N4 C7 C12 C14 115.1(4)
N4 C7 C8 C9 -175.1(4)
N2 C1 C2 C3 179.2(4)
N3 N4 C7 C12 -175.7(4)
N3 N4 C7 C8 -0.8(6)
N3 C6 C1 N2 -0.3(7)
N3 C6 C1 C2 176.8(4)
O2 N1 C3 C4 -0.8(7)
O2 N1 C3 C2 -179.7(4)
N1 C3 C4 C5 179.2(4)
N1 C3 C2 C1 180.0(4)
C7 N4 N3 C6 170.4(4)
C7 C12 C11 C10 -56.2(5)
C7 C12 C11 C19 124.7(4)
C7 C12 C15 C16 150.1(4)
C7 C12 C14 C13 63.7(5)
C7 C12 C14 C17 -168.8(3)
C7 C8 C9 C13 60.6(4)
C7 C8 C9 C10 -53.9(5)
C7 C8 C9 C20 -176.9(4)
C5 C6 C1 N2 178.8(4)
C5 C6 C1 C2 -4.1(6)
C4 C3 C2 C1 1.1(7)
C4 C5 C6 N3 -177.6(4)
C4 C5 C6 C1 3.3(7)
C6 C5 C4 C3 -0.5(7)
C6 C1 C2 C3 2.0(7)
C2 C3 C4 C5 -1.9(7)
C12 C7 C8 C9 0.2(5)
C12 C15 C16 C17 -15.0(5)
C12 C15 C16 C18 -139.8(4)
C11 C10 C9 C13 -58.5(5)
C11 C10 C9 C20 177.0(4)
C11 C10 C9 C8 56.4(5)
C11 C12 C15 C16 -80.1(5)
C11 C12 C14 C13 -49.5(5)
C11 C12 C14 C17 78.1(4)
C8 C7 C12 C11 53.8(5)
C8 C7 C12 C15 -171.7(4)
C8 C7 C12 C14 -60.5(4)
C9 C13 C14 C12 -5.5(5)
C9 C13 C14 C17 -122.3(5)
C9 C10 C11 C12 0.0(6)
C9 C10 C11 C19 179.2(4)
C15 C12 C11 C10 168.9(4)
C15 C12 C11 C19 -10.3(6)
C15 C12 C14 C13 -173.4(4)
C15 C12 C14 C17 -45.9(4)
C14 C13 C9 C10 58.0(5)
C14 C13 C9 C20 -176.9(4)
C14 C13 C9 C8 -56.3(5)
C14 C12 C11 C10 55.0(5)
C14 C12 C11 C19 -124.2(4)
C14 C12 C15 C16 37.7(5)
C14 C17 C16 C15 -14.3(5)
C14 C17 C16 C18 109.5(5)
C16 C17 C14 C13 159.0(4)
C16 C17 C14 C12 37.0(4)
